data_4319712
loop_
_publ_author_name
'Xiaoyuan Chen'
'Frank J. Femia'
'John W. Babich'
'Jon A. Zubieta'

_publ_section_title
;
 Rhenium(I) Carbonyl Complexes of 2,4,6-Tris(2-pyridyl)-1,3,5-triazine
 (TPT). Rhenium(I)-Promoted Methoxylation of the Triazine Ring Carbon Atom
 in Dinuclear Rhenium Complexes
;
_journal_name_full 'Inorganic Chemistry'
_journal_page_first 2769
_journal_page_last 2777
_journal_paper_doi 10.1021/ic000446g
_journal_volume 40
_journal_year 2001
_chemical_formula_sum 'C25 H15 Br2 Cl2 N6 O7 Re2'
_chemical_formula_weight 1114.55
_chemical_name_systematic
; 
 ? 
;
_space_group_IT_number 15
_symmetry_cell_setting monoclinic
_symmetry_space_group_name_Hall '-C 2yc'
_symmetry_space_group_name_H-M 'C 1 2/c 1'
_atom_sites_solution_hydrogens geom
_atom_sites_solution_primary direct
_atom_sites_solution_secondary difmap
_audit_creation_method SHELXL-97
_cell_angle_alpha 90.00
_cell_angle_beta 111.179(3)
_cell_angle_gamma 90.00
_cell_formula_units_Z 4
_cell_length_a 17.555(4)
_cell_length_b 15.277(3)
_cell_length_c 13.093(3)
_cell_measurement_temperature 90(2)
_cell_volume 3274.2(12)
_computing_cell_refinement 'Bruker SMART'
_computing_data_collection 'Bruker SMART'
_computing_data_reduction 'Bruker SHELXTL'
_computing_molecular_graphics 'Bruker SHELXTL'
_computing_publication_material 'Bruker SHELXTL'
_computing_structure_refinement 'SHELXL-97 (Sheldrick, 1997)'
_computing_structure_solution 'SHELXS-97 (Sheldrick, 1990)'
_diffrn_ambient_temperature 90(2)
_diffrn_measured_fraction_theta_full 0.968
_diffrn_measured_fraction_theta_max 0.968
_diffrn_measurement_device_type 'CCD area detector'
_diffrn_measurement_method 'phi and omega scans'
_diffrn_radiation_monochromator graphite
_diffrn_radiation_source 'fine-focus sealed tube'
_diffrn_radiation_type MoK\a
_diffrn_radiation_wavelength 0.71073
_diffrn_reflns_av_R_equivalents 0.0488
_diffrn_reflns_av_sigmaI/netI 0.0462
_diffrn_reflns_limit_h_max 22
_diffrn_reflns_limit_h_min -23
_diffrn_reflns_limit_k_max 8
_diffrn_reflns_limit_k_min -19
_diffrn_reflns_limit_l_max 17
_diffrn_reflns_limit_l_min -16
_diffrn_reflns_number 10653
_diffrn_reflns_theta_full 28.27
_diffrn_reflns_theta_max 28.27
_diffrn_reflns_theta_min 1.82
_exptl_absorpt_coefficient_mu 10.042
_exptl_absorpt_correction_type none
_exptl_crystal_colour red
_exptl_crystal_density_diffrn 2.261
_exptl_crystal_density_method 'not measured'
_exptl_crystal_description plate
_exptl_crystal_F_000 2068
_exptl_crystal_size_max 0.3
_exptl_crystal_size_mid 0.2
_exptl_crystal_size_min 0.1
_refine_diff_density_max 1.885
_refine_diff_density_min -2.614
_refine_diff_density_rms 0.348
_refine_ls_extinction_method none
_refine_ls_goodness_of_fit_ref 1.117
_refine_ls_hydrogen_treatment mixed
_refine_ls_matrix_type full
_refine_ls_number_parameters 215
_refine_ls_number_reflns 3939
_refine_ls_number_restraints 0
_refine_ls_restrained_S_all 1.117
_refine_ls_R_factor_all 0.0527
_refine_ls_R_factor_gt 0.0411
_refine_ls_shift/su_max 0.013
_refine_ls_shift/su_mean 0.001
_refine_ls_structure_factor_coef Fsqd
_refine_ls_weighting_details 'calc w=1/[\s^2^(Fo^2^)+(0.0651P)^2^+29.9910P] where P=(Fo^2^+2Fc^2^)/3'
_refine_ls_weighting_scheme calc
_refine_ls_wR_factor_gt 0.1097
_refine_ls_wR_factor_ref 0.1220
_reflns_number_gt 3271
_reflns_number_total 3939
_reflns_threshold_expression >2sigma(I)
_cod_data_source_file ic000446g_5.cif
_cod_data_source_block (mu-TPT)[ReBr(CO)3]2CH2Cl20.5H2O_(4')
_cod_depositor_comments
;
The following automatic conversions were performed:

'_symmetry_cell_setting' value 'Monoclinic' changed to 'monoclinic'
according to the built-in table from CIF Core dictionary named
'cif_core.dic' version 2.4.1 from 2010-06-29.

Automatic conversion script
Id: cif_fix_values 1646 2011-03-28 12:23:43Z adriana 
;
_cod_original_cell_volume 3274.1(12)
_cod_database_code 4319712

loop_
_symmetry_equiv_pos_as_xyz
'x, y, z'
'-x, y, -z+1/2'
'x+1/2, y+1/2, z'
'-x+1/2, y+1/2, -z+1/2'
'-x, -y, -z'
'x, -y, z-1/2'
'-x+1/2, -y+1/2, -z'
'x+1/2, -y+1/2, z-1/2'

loop_
_atom_site_label
_atom_site_type_symbol
_atom_site_fract_x
_atom_site_fract_y
_atom_site_fract_z
_atom_site_U_iso_or_equiv
_atom_site_adp_type
_atom_site_occupancy
_atom_site_symmetry_multiplicity
_atom_site_calc_flag
_atom_site_refinement_flags
_atom_site_disorder_assembly
_atom_site_disorder_group
Re1 Re 0.328115(16) 0.459664(18) 0.04254(2) 0.01870(12) Uani 1 1 d . . .
Br1 Br 0.26067(5) 0.52953(5) 0.17070(7) 0.0299(2) Uani 1 1 d . . .
O3 O 0.1629(4) 0.4261(5) -0.1371(5) 0.0410(15) Uani 1 1 d . . .
O2 O 0.3082(4) 0.2766(4) 0.1286(5) 0.0335(13) Uani 1 1 d . . .
O1 O 0.4151(4) 0.3786(5) -0.0972(5) 0.0486(18) Uani 1 1 d . . .
N1 N 0.3380(4) 0.5949(4) -0.0044(5) 0.0210(12) Uani 1 1 d . . .
N2 N 0.4411(4) 0.5104(4) 0.1695(5) 0.0188(12) Uani 1 1 d . . .
N3 N 0.5000 0.6452(6) 0.2500 0.0194(17) Uani 1 2 d S . .
C4 C 0.3937(5) 0.7356(5) 0.0648(6) 0.0256(16) Uani 1 1 d . . .
H4 H 0.4292 0.7694 0.1211 0.031 Uiso 1 1 calc R . .
C8 C 0.5000 0.3709(7) 0.2500 0.022(2) Uani 1 2 d S . .
C14 C 0.2251(5) 0.4372(5) -0.0701(6) 0.0265(16) Uani 1 1 d . . .
C1 C 0.2907(5) 0.6332(5) -0.0974(6) 0.0243(16) Uani 1 1 d . . .
H1 H 0.2554 0.5988 -0.1530 0.029 Uiso 1 1 calc R . .
C7 C 0.5000 0.4680(7) 0.2500 0.021(2) Uani 1 2 d S . .
C9 C 0.5146(4) 0.3299(5) 0.1668(6) 0.0251(15) Uani 1.08 1 d P . .
H9 H 0.5243 0.3608 0.1116 0.030 Uiso 1.08 1 calc PR . .
C6 C 0.4461(4) 0.5984(5) 0.1715(6) 0.0197(14) Uani 1 1 d . . .
C5 C 0.3904(4) 0.6457(5) 0.0757(6) 0.0216(15) Uani 1 1 d . . .
C13 C 0.3181(5) 0.3453(5) 0.0977(6) 0.0243(16) Uani 1 1 d . . .
C10 C 0.5139(5) 0.2396(6) 0.1691(8) 0.037(2) Uani 1 1 d . . .
H10 H 0.5234 0.2090 0.1134 0.044 Uiso 1 1 calc R . .
C12 C 0.3824(6) 0.4103(6) -0.0476(6) 0.034(2) Uani 1 1 d . . .
C11 C 0.5000 0.1934(9) 0.2500 0.043(3) Uani 1 2 d S . .
H11 H 0.5000 0.1325 0.2500 0.051 Uiso 1 2 calc SR . .
C3 C 0.3431(5) 0.7746(5) -0.0318(6) 0.0262(16) Uani 1 1 d . . .
H3 H 0.3434 0.8349 -0.0408 0.031 Uiso 1 1 calc R . .
C2 C 0.2928(5) 0.7227(5) -0.1134(6) 0.0262(16) Uani 1 1 d . . .
H2 H 0.2599 0.7474 -0.1796 0.031 Uiso 1 1 calc R . .
Cl1S Cl -0.0982(3) 0.6685(4) -0.1448(4) 0.0514(13) Uani 0.50 1 d P . .
Cl2S Cl 0.0265(5) 0.5376(4) -0.0824(11) 0.117(5) Uani 0.50 1 d P . .
C1S C -0.0686(12) 0.5712(18) -0.141(2) 0.076(9) Uani 0.50 1 d P . .
H1S1 H -0.0865 0.5516 -0.2160 0.092 Uiso 0.50 1 calc PR . .
H1S2 H -0.1001 0.5380 -0.1063 0.092 Uiso 0.50 1 calc PR . .
O1S O 0.0000 0.619(3) -0.2500 0.29(2) Uiso 1 2 d S . .

loop_
_atom_site_aniso_label
_atom_site_aniso_U_11
_atom_site_aniso_U_22
_atom_site_aniso_U_33
_atom_site_aniso_U_23
_atom_site_aniso_U_13
_atom_site_aniso_U_12
Re1 0.01491(17) 0.02001(17) 0.01868(16) 0.00068(11) 0.00305(11) -0.00037(10)
Br1 0.0305(4) 0.0304(4) 0.0296(4) 0.0055(3) 0.0120(3) 0.0054(3)
O3 0.026(3) 0.040(4) 0.040(3) 0.004(3) -0.007(3) -0.007(3)
O2 0.030(3) 0.027(3) 0.036(3) 0.003(3) 0.003(3) -0.003(2)
O1 0.040(4) 0.077(5) 0.031(3) 0.008(3) 0.015(3) 0.016(4)
N1 0.021(3) 0.024(3) 0.017(3) -0.002(2) 0.006(2) 0.002(3)
N2 0.016(3) 0.020(3) 0.018(3) 0.000(2) 0.003(2) -0.002(2)
N3 0.018(4) 0.021(4) 0.020(4) 0.000 0.008(3) 0.000
C4 0.021(4) 0.025(4) 0.030(4) 0.002(3) 0.008(3) 0.001(3)
C8 0.009(4) 0.022(5) 0.031(5) 0.000 0.001(4) 0.000
C14 0.021(4) 0.028(4) 0.028(4) 0.006(3) 0.006(3) 0.001(3)
C1 0.025(4) 0.025(4) 0.021(3) 0.000(3) 0.006(3) 0.003(3)
C7 0.019(5) 0.021(5) 0.019(5) 0.000 0.004(4) 0.000
C9 0.016(3) 0.031(4) 0.025(3) -0.006(3) 0.004(3) -0.001(3)
C6 0.016(3) 0.023(4) 0.020(3) -0.001(3) 0.008(3) 0.002(3)
C5 0.016(3) 0.022(4) 0.026(3) 0.003(3) 0.007(3) 0.001(3)
C13 0.021(4) 0.024(4) 0.021(3) -0.003(3) 0.000(3) -0.001(3)
C10 0.022(4) 0.038(5) 0.048(5) -0.020(4) 0.009(4) -0.001(4)
C12 0.037(5) 0.033(5) 0.021(4) -0.005(3) -0.005(3) 0.013(4)
C11 0.019(6) 0.025(6) 0.083(10) 0.000 0.016(6) 0.000
C3 0.024(4) 0.022(4) 0.033(4) 0.007(3) 0.011(3) 0.003(3)
C2 0.022(4) 0.032(4) 0.025(3) 0.007(3) 0.009(3) 0.004(3)
Cl1S 0.023(2) 0.060(3) 0.059(3) 0.002(3) 0.000(2) -0.004(2)
Cl2S 0.044(4) 0.042(4) 0.243(14) -0.021(5) 0.028(6) -0.002(3)
C1S 0.009(9) 0.079(17) 0.10(2) -0.018(16) -0.028(11) 0.007(10)

loop_
_atom_type_symbol
_atom_type_description
_atom_type_scat_dispersion_real
_atom_type_scat_dispersion_imag
_atom_type_scat_source
C C 0.0033 0.0016 'International Tables Vol C Tables 4.2.6.8 and 6.1.1.4'
H H 0.0000 0.0000 'International Tables Vol C Tables 4.2.6.8 and 6.1.1.4'
N N 0.0061 0.0033 'International Tables Vol C Tables 4.2.6.8 and 6.1.1.4'
O O 0.0106 0.0060 'International Tables Vol C Tables 4.2.6.8 and 6.1.1.4'
Cl Cl 0.1484 0.1585 'International Tables Vol C Tables 4.2.6.8 and 6.1.1.4'
Br Br -0.2901 2.4595 'International Tables Vol C Tables 4.2.6.8 and 6.1.1.4'
Re Re -1.0185 7.2310 'International Tables Vol C Tables 4.2.6.8 and 6.1.1.4'

loop_
_geom_angle_atom_site_label_1
_geom_angle_atom_site_label_2
_geom_angle_atom_site_label_3
_geom_angle
_geom_angle_site_symmetry_1
_geom_angle_site_symmetry_3
_geom_angle_publ_flag
C14 Re1 C12 89.8(4) . . ?
C14 Re1 C13 86.4(3) . . ?
C12 Re1 C13 90.4(4) . . ?
C14 Re1 N1 95.9(3) . . ?
C12 Re1 N1 95.2(3) . . ?
C13 Re1 N1 174.0(3) . . ?
C14 Re1 N2 169.8(3) . . ?
C12 Re1 N2 95.2(3) . . ?
C13 Re1 N2 102.4(3) . . ?
N1 Re1 N2 74.9(2) . . ?
C14 Re1 Br1 92.7(2) . . ?
C12 Re1 Br1 177.4(3) . . ?
C13 Re1 Br1 90.4(2) . . ?
N1 Re1 Br1 83.93(15) . . ?
N2 Re1 Br1 82.25(16) . . ?
C1 N1 C5 118.5(6) . . ?
C1 N1 Re1 125.9(5) . . ?
C5 N1 Re1 115.1(5) . . ?
C6 N2 C7 116.0(6) . . ?
C6 N2 Re1 113.5(5) . . ?
C7 N2 Re1 130.1(5) . . ?
C6 N3 C6 114.7(9) . 2_655 ?
C5 C4 C3 118.8(7) . . ?
C9 C8 C9 125.0(10) . 2_655 ?
C9 C8 C7 117.5(5) . . ?
C9 C8 C7 117.5(5) 2_655 . ?
O3 C14 Re1 178.1(8) . . ?
N1 C1 C2 121.9(7) . . ?
N2 C7 N2 122.4(9) 2_655 . ?
N2 C7 C8 118.8(5) 2_655 . ?
N2 C7 C8 118.8(5) . . ?
C8 C9 C10 116.0(8) . . ?
N3 C6 N2 125.2(7) . . ?
N3 C6 C5 117.6(7) . . ?
N2 C6 C5 117.1(6) . . ?
N1 C5 C4 121.9(7) . . ?
N1 C5 C6 115.6(6) . . ?
C4 C5 C6 122.4(7) . . ?
O2 C13 Re1 176.8(7) . . ?
C11 C10 C9 122.6(9) . . ?
O1 C12 Re1 177.0(8) . . ?
C10 C11 C10 117.8(12) 2_655 . ?
C2 C3 C4 118.9(7) . . ?
C3 C2 C1 120.0(7) . . ?
Cl1S C1S Cl2S 125.4(15) . . ?

loop_
_geom_bond_atom_site_label_1
_geom_bond_atom_site_label_2
_geom_bond_distance
_geom_bond_site_symmetry_2
_geom_bond_publ_flag
Re1 C14 1.907(8) . ?
Re1 C12 1.919(9) . ?
Re1 C13 1.923(8) . ?
Re1 N1 2.180(6) . ?
Re1 N2 2.217(6) . ?
Re1 Br1 2.6062(9) . ?
O3 C14 1.139(10) . ?
O2 C13 1.160(10) . ?
O1 C12 1.121(10) . ?
N1 C1 1.335(9) . ?
N1 C5 1.361(9) . ?
N2 C6 1.346(10) . ?
N2 C7 1.347(8) . ?
N3 C6 1.327(8) . ?
N3 C6 1.327(8) 2_655 ?
C4 C5 1.384(10) . ?
C4 C3 1.390(11) . ?
C8 C9 1.358(8) . ?
C8 C9 1.358(8) 2_655 ?
C8 C7 1.483(14) . ?
C1 C2 1.385(11) . ?
C7 N2 1.347(8) 2_655 ?
C9 C10 1.379(12) . ?
C6 C5 1.472(10) . ?
C10 C11 1.367(12) . ?
C11 C10 1.367(12) 2_655 ?
C3 C2 1.366(11) . ?
Cl1S C1S 1.57(3) . ?
Cl2S C1S 1.65(2) . ?
